data_7719974
loop_
_publ_author_name
'Tonon, Giovanni'
'Rafaniello, Anna'
'Mauceri, Matteo'
'Demitri, Nicola'
'Scattolin, Thomas'
'Rizzolio, Flavio'
'Visentin, Fabiano'

_publ_section_title
;
 Palladium(0) and Juglone: a New Alliance in the Fight Against Ovarian
 Cancer
;
_journal_name_full 'Dalton Transactions'
_journal_paper_doi 10.1039/D5DT01792K
_journal_year 2026
_chemical_formula_moiety 'C46 H34 O4 P2 Pd, 2(C H Cl3)'
_chemical_formula_sum 'C48 H36 Cl6 O4 P2 Pd'
_chemical_formula_weight 1057.81
_space_group_crystal_system triclinic
_space_group_IT_number 2
_space_group_name_Hall '-P 1'
_space_group_name_H-M_alt 'P -1'
_atom_sites_solution_hydrogens geom
_atom_sites_solution_primary direct
_atom_sites_solution_secondary difmap
_audit_creation_method SHELXL-2018/3
_audit_update_record
;
2025-04-09 deposited with the CCDC.	2025-12-04 downloaded from the CCDC.
;
_cell_angle_alpha 84.30(3)
_cell_angle_beta 80.22(3)
_cell_angle_gamma 78.01(3)
_cell_formula_units_Z 2
_cell_length_a 11.024(2)
_cell_length_b 12.556(3)
_cell_length_c 16.672(3)
_cell_measurement_reflns_used 35775
_cell_measurement_temperature 100(2)
_cell_measurement_theta_max 27.695
_cell_measurement_theta_min 1.084
_cell_volume 2219.6(8)
_computing_cell_refinement 'XDS (Kabsch, 2010)'
_computing_data_collection 'Elettra XRD2 Data Collection SW'
_computing_data_reduction 'XDS (Kabsch, 2010)'
_computing_molecular_graphics 'Ortep3 for Windows - Coot'
_computing_publication_material 'enCIFer - publCIF'
_computing_structure_refinement 'SHELXL-2019/3 (Sheldrick, 2015)'
_computing_structure_solution 'SHELXT (Sheldrick, 2015)'
_diffrn_ambient_temperature 100(2)
_diffrn_measured_fraction_theta_full 0.997
_diffrn_measured_fraction_theta_max 0.900
_diffrn_measurement_device_type
;
'Arinax MD2s Goniometer, Pilatus 6M detector'
;
_diffrn_measurement_method 'Rotating crystal'
_diffrn_radiation_type Synchrotron
_diffrn_radiation_wavelength 0.620
_diffrn_reflns_av_R_equivalents 0.0387
_diffrn_reflns_av_unetI/netI 0.0232
_diffrn_reflns_Laue_measured_fraction_full 0.997
_diffrn_reflns_Laue_measured_fraction_max 0.900
_diffrn_reflns_limit_h_max 16
_diffrn_reflns_limit_h_min -16
_diffrn_reflns_limit_k_max 20
_diffrn_reflns_limit_k_min -20
_diffrn_reflns_limit_l_max 25
_diffrn_reflns_limit_l_min -25
_diffrn_reflns_number 104700
_diffrn_reflns_point_group_measured_fraction_full 0.997
_diffrn_reflns_point_group_measured_fraction_max 0.900
_diffrn_reflns_theta_full 21.839
_diffrn_reflns_theta_max 31.098
_diffrn_reflns_theta_min 1.084
_diffrn_source 'Elettra Synchrotron - XRD2 BL'
_diffrn_standards_decay_% 0
_diffrn_standards_interval_count 0
_diffrn_standards_number 0
_exptl_absorpt_coefficient_mu 0.608
_exptl_absorpt_correction_type none
_exptl_crystal_colour Orange
_exptl_crystal_density_diffrn 1.583
_exptl_crystal_description 'Thin plates'
_exptl_crystal_F_000 1068
_exptl_crystal_size_max 0.100
_exptl_crystal_size_mid 0.050
_exptl_crystal_size_min 0.020
_refine_diff_density_max 2.275
_refine_diff_density_min -1.172
_refine_diff_density_rms 0.088
_refine_ls_extinction_coef 0.0055(4)
_refine_ls_extinction_expression Fc^*^=kFc[1+0.001xFc^2^\l^3^/sin(2\q)]^-1/4^
_refine_ls_extinction_method 'SHELXL-2019/3 (Sheldrick 2015)'
_refine_ls_goodness_of_fit_ref 1.047
_refine_ls_hydrogen_treatment constr
_refine_ls_matrix_type full
_refine_ls_number_parameters 616
_refine_ls_number_reflns 19342
_refine_ls_number_restraints 18
_refine_ls_restrained_S_all 1.048
_refine_ls_R_factor_all 0.0315
_refine_ls_R_factor_gt 0.0303
_refine_ls_shift/su_max 0.019
_refine_ls_shift/su_mean 0.000
_refine_ls_structure_factor_coef Fsqd
_refine_ls_weighting_details 'w=1/[\s^2^(Fo^2^)+(0.0371P)^2^+1.5959P] where P=(Fo^2^+2Fc^2^)/3'
_refine_ls_weighting_scheme calc
_refine_ls_wR_factor_gt 0.0794
_refine_ls_wR_factor_ref 0.0802
_reflns_Friedel_coverage 0.000
_reflns_number_gt 18504
_reflns_number_total 19342
_reflns_threshold_expression 'I > 2\s(I)'
_cod_data_source_file d5dt01792k2.cif
_cod_data_source_block AR5
_cod_database_code 7719974
_shelx_shelxl_version_number 2018/3
_shelx_space_group_comment
;
The symmetry employed for this shelxl refinement is uniquely defined
by the following loop, which should always be used as a source of
symmetry information in preference to the above space-group names.
They are only intended as comments.
;
_shelx_estimated_absorpt_t_min 0.942
_shelx_estimated_absorpt_t_max 0.988

loop_
_space_group_symop_operation_xyz
'x, y, z'
'-x, -y, -z'

loop_
_atom_site_label
_atom_site_type_symbol
_atom_site_fract_x
_atom_site_fract_y
_atom_site_fract_z
_atom_site_U_iso_or_equiv
_atom_site_adp_type
_atom_site_occupancy
_atom_site_site_symmetry_order
_atom_site_calc_flag
_atom_site_refinement_flags_posn
_atom_site_refinement_flags_adp
_atom_site_refinement_flags_occupancy
_atom_site_disorder_assembly
_atom_site_disorder_group
O4_2 O 0.31239(11) 0.83499(9) 0.48278(7) 0.0292(2) Uani 1 1 d . . . . .
C4_2 C 0.38207(12) 0.82134(10) 0.41661(8) 0.0204(2) Uani 1 1 d . . . . .
C4A_2 C 0.35428(11) 0.89563(9) 0.34411(8) 0.02005(19) Uani 1 1 d . . . . .
C6_2 C 0.21659(16) 1.04319(12) 0.28098(13) 0.0370(4) Uani 1 1 d . . . . .
H6_2 H 0.138587 1.092986 0.283024 0.044 Uiso 1 1 calc R U . A 1
C7_2 C 0.30434(17) 1.04270(12) 0.21176(12) 0.0349(3) Uani 1 1 d . . . . .
H7_2 H 0.287063 1.092929 0.166722 0.042 Uiso 1 1 calc R U . B 1
C8A_2 C 0.44302(11) 0.89366(9) 0.27256(8) 0.01950(19) Uani 1 1 d . . . . .
C1_2 C 0.56284(11) 0.81271(10) 0.26630(7) 0.01852(18) Uani 1 1 d . . . . .
O1_2 O 0.64476(9) 0.81619(8) 0.20504(6) 0.02439(17) Uani 1 1 d . . . . .
C2_2 C 0.57970(10) 0.73081(9) 0.33294(7) 0.01719(17) Uani 1 1 d . . . . .
H2_2 H 0.650949 0.673118 0.327443 0.021 Uiso 1 1 calc R U . . .
C3_2 C 0.49253(11) 0.73428(10) 0.40650(7) 0.01813(18) Uani 1 1 d . . . . .
H3_2 H 0.506452 0.679462 0.449308 0.022 Uiso 1 1 calc R U . . .
C8O_2 C 0.41870(14) 0.96895(11) 0.20709(9) 0.0266(2) Uani 0.5 1 d . . P C 1
OA_2 O 0.4945(2) 0.97685(19) 0.14409(13) 0.0305(4) Uani 0.5 1 d . . P C 1
HA_2 H 0.551437 0.920745 0.141481 0.046 Uiso 0.5 1 calc R U P C 1
C8H_2 C 0.41870(14) 0.96895(11) 0.20709(9) 0.0266(2) Uani 0.5 1 d . . P C 2
H8H_2 H 0.479722 0.970035 0.159498 0.032 Uiso 0.5 1 calc R U P C 2
C5H_2 C 0.24082(13) 0.97139(11) 0.34822(11) 0.0291(3) Uani 0.5 1 d . . P D 1
H5H_2 H 0.180818 0.973780 0.396520 0.035 Uiso 0.5 1 calc R U P D 1
C5O_2 C 0.24082(13) 0.97139(11) 0.34822(11) 0.0291(3) Uani 0.5 1 d . . P D 2
OB_2 O 0.15295(19) 0.98236(17) 0.40724(14) 0.0263(4) Uani 0.5 1 d . . P D 2
HB_2 H 0.172360 0.937165 0.445835 0.039 Uiso 0.5 1 calc R U P D 2
Pd_1 Pd 0.44146(2) 0.63493(2) 0.32514(2) 0.01172(2) Uani 1 1 d . . . . .
C1A_11 C 0.8748(9) 0.8342(7) 0.0762(7) 0.0293(10) Uani 0.536(6) 1 d . . P E 1
H1A_11 H 0.809647 0.800579 0.113296 0.035 Uiso 0.536(6) 1 calc R U P E 1
Cl2A_11 Cl 1.01767(13) 0.74406(11) 0.07617(8) 0.0249(3) Uani 0.536(6) 1 d . . P E 1
Cl1A_11 Cl 0.8314(2) 0.85386(13) -0.02214(13) 0.0441(4) Uani 0.536(6) 1 d . . P E 1
Cl3A_11 Cl 0.8776(3) 0.95618(15) 0.11347(13) 0.0567(7) Uani 0.536(6) 1 d . . P E 1
C1B_11 C 0.8771(10) 0.8522(7) 0.0798(8) 0.037(2) Uani 0.464(6) 1 d D . P E 2
H1B_11 H 0.822448 0.838365 0.132584 0.044 Uiso 0.464(6) 1 calc R U P E 2
Cl2B_11 Cl 1.0150(3) 0.7536(3) 0.0738(2) 0.0766(11) Uani 0.464(6) 1 d D . P E 2
Cl1B_11 Cl 0.7979(4) 0.8417(3) -0.0001(3) 0.0727(9) Uani 0.464(6) 1 d D . P E 2
Cl3B_11 Cl 0.91678(18) 0.97948(19) 0.0793(3) 0.0684(8) Uani 0.464(6) 1 d D . P E 2
C1A_12 C 0.28194(16) 0.91082(12) 0.64998(9) 0.0251(3) Uani 0.8975(14) 1 d D . P F 1
H1A_12 H 0.309166 0.848436 0.613901 0.030 Uiso 0.8975(14) 1 calc R U P F 1
Cl1A_12 Cl 0.37694(8) 1.00699(4) 0.61482(5) 0.03830(14) Uani 0.8975(14) 1 d D . P F 1
Cl2A_12 Cl 0.30380(7) 0.85997(5) 0.74989(3) 0.05136(16) Uani 0.8975(14) 1 d D . P F 1
Cl3A_12 Cl 0.12531(5) 0.96812(4) 0.64174(5) 0.04943(16) Uani 0.8975(14) 1 d D . P F 1
C1B_12 C 0.2184(9) 0.9393(10) 0.6437(6) 0.032(3) Uiso 0.1025(14) 1 d D . P F 2
H1B_12 H 0.252064 0.866299 0.621071 0.039 Uiso 0.1025(14) 1 calc R U P F 2
Cl3B_12 Cl 0.0977(5) 1.0091(4) 0.5909(3) 0.0443(11) Uiso 0.1025(14) 1 d D . P F 2
Cl2B_12 Cl 0.1641(8) 0.9202(7) 0.7481(5) 0.079(2) Uiso 0.1025(14) 1 d D . P F 2
Cl1B_12 Cl 0.3396(7) 1.0124(8) 0.6311(6) 0.060(3) Uiso 0.1025(14) 1 d D . P F 2
C28_3 C 0.22681(11) 0.36890(9) 0.48956(7) 0.01744(17) Uani 1 1 d . . . . .
H28_3 H 0.176425 0.415925 0.528819 0.021 Uiso 1 1 calc R U . . .
C27_3 C 0.23855(12) 0.25655(10) 0.50446(7) 0.0207(2) Uani 1 1 d . . . . .
H27_3 H 0.194910 0.227541 0.553071 0.025 Uiso 1 1 calc R U . . .
C26_3 C 0.31377(14) 0.18676(10) 0.44855(8) 0.0233(2) Uani 1 1 d . . . . .
H26_3 H 0.323249 0.110007 0.459452 0.028 Uiso 1 1 calc R U . . .
C25_3 C 0.37532(13) 0.22919(10) 0.37652(7) 0.0215(2) Uani 1 1 d . . . . .
H25_3 H 0.427470 0.181835 0.338116 0.026 Uiso 1 1 calc R U . . .
C24_3 C 0.35970(10) 0.34155(9) 0.36134(6) 0.01543(16) Uani 1 1 d . . . . .
C23_3 C 0.28816(10) 0.41395(8) 0.41751(6) 0.01435(16) Uani 1 1 d . . . . .
P10_3 P 0.27688(2) 0.56160(2) 0.39845(2) 0.01218(5) Uani 1 1 d . . . . .
C17_3 C 0.23030(10) 0.60576(9) 0.50203(6) 0.01518(16) Uani 1 1 d . . . . .
C18_3 C 0.11278(11) 0.66775(10) 0.52903(7) 0.01970(19) Uani 1 1 d . . . . .
H18_3 H 0.052243 0.687835 0.493157 0.024 Uiso 1 1 calc R U . . .
C19_3 C 0.08393(14) 0.70039(11) 0.60882(8) 0.0267(2) Uani 1 1 d . . . . .
H19_3 H 0.003792 0.742938 0.626944 0.032 Uiso 1 1 calc R U . . .
C20_3 C 0.17131(16) 0.67117(12) 0.66176(8) 0.0285(3) Uani 1 1 d . . . . .
H20_3 H 0.150760 0.692934 0.716167 0.034 Uiso 1 1 calc R U . . .
C21_3 C 0.28891(15) 0.61005(12) 0.63515(8) 0.0256(2) Uani 1 1 d . . . . .
H21_3 H 0.349169 0.590161 0.671221 0.031 Uiso 1 1 calc R U . . .
C22_3 C 0.31830(12) 0.57803(10) 0.55569(7) 0.02010(19) Uani 1 1 d . . . . .
H22_3 H 0.399182 0.536773 0.537547 0.024 Uiso 1 1 calc R U . . .
C11_3 C 0.13658(9) 0.60917(9) 0.35170(6) 0.01390(15) Uani 1 1 d . . . . .
C12_3 C 0.11394(11) 0.71884(9) 0.32278(7) 0.01747(17) Uani 1 1 d . . . . .
H12_3 H 0.171613 0.763750 0.327423 0.021 Uiso 1 1 calc R U . . .
C13_3 C 0.00779(11) 0.76231(10) 0.28739(8) 0.0210(2) Uani 1 1 d . . . . .
H13_3 H -0.007671 0.837032 0.268392 0.025 Uiso 1 1 calc R U . . .
C14_3 C -0.07600(11) 0.69650(11) 0.27974(8) 0.0224(2) Uani 1 1 d . . . . .
H14_3 H -0.148682 0.726158 0.255367 0.027 Uiso 1 1 calc R U . . .
C15_3 C -0.05347(11) 0.58744(11) 0.30771(8) 0.0214(2) Uani 1 1 d . . . . .
H15_3 H -0.110706 0.542518 0.302205 0.026 Uiso 1 1 calc R U . . .
C16_3 C 0.05254(10) 0.54353(9) 0.34378(7) 0.01653(17) Uani 1 1 d . . . . .
H16_3 H 0.067484 0.468864 0.362965 0.020 Uiso 1 1 calc R U . . .
C48_3 C 0.64134(11) 0.40039(9) 0.12415(7) 0.01798(18) Uani 1 1 d . . . . .
H48_3 H 0.571429 0.368866 0.120426 0.022 Uiso 1 1 calc R U . . .
C47_3 C 0.76235(12) 0.34559(10) 0.09668(8) 0.0212(2) Uani 1 1 d . . . . .
H47_3 H 0.774864 0.276603 0.074510 0.025 Uiso 1 1 calc R U . . .
C46_3 C 0.86480(11) 0.39153(11) 0.10162(7) 0.0223(2) Uani 1 1 d . . . . .
H46_3 H 0.947296 0.354165 0.082530 0.027 Uiso 1 1 calc R U . . .
C45_3 C 0.84681(11) 0.49197(12) 0.13442(8) 0.0226(2) Uani 1 1 d . . . . .
H45_3 H 0.916930 0.523507 0.137611 0.027 Uiso 1 1 calc R U . . .
C44_3 C 0.72608(11) 0.54644(10) 0.16262(7) 0.01931(19) Uani 1 1 d . . . . .
H44_3 H 0.714002 0.614710 0.185776 0.023 Uiso 1 1 calc R U . . .
C43_3 C 0.62242(10) 0.50121(9) 0.15704(6) 0.01471(16) Uani 1 1 d . . . . .
P30_3 P 0.46689(2) 0.57858(2) 0.19315(2) 0.01247(5) Uani 1 1 d . . . . .
C37_3 C 0.36097(9) 0.49473(8) 0.17206(6) 0.01328(15) Uani 1 1 d . . . . .
C38_3 C 0.34195(10) 0.40574(8) 0.22645(6) 0.01361(15) Uani 1 1 d . . . . .
C39_3 C 0.25597(11) 0.34233(9) 0.21827(7) 0.01721(17) Uani 1 1 d . . . . .
H39_3 H 0.243594 0.282661 0.256409 0.021 Uiso 1 1 calc R U . . .
C40_3 C 0.18841(11) 0.36746(10) 0.15354(7) 0.01942(19) Uani 1 1 d . . . . .
H40_3 H 0.128928 0.324970 0.147576 0.023 Uiso 1 1 calc R U . . .
C41_3 C 0.20706(11) 0.45421(10) 0.09742(7) 0.01904(19) Uani 1 1 d . . . . .
H41_3 H 0.161412 0.470360 0.052804 0.023 Uiso 1 1 calc R U . . .
C42_3 C 0.29275(10) 0.51724(9) 0.10683(7) 0.01637(17) Uani 1 1 d . . . . .
H42_3 H 0.305233 0.576558 0.068371 0.020 Uiso 1 1 calc R U . . .
C31_3 C 0.44332(10) 0.69033(9) 0.11536(6) 0.01510(16) Uani 1 1 d . . . . .
C32_3 C 0.33224(12) 0.76779(10) 0.12734(8) 0.0212(2) Uani 1 1 d . . . . .
H32_3 H 0.275293 0.763919 0.176684 0.025 Uiso 1 1 calc R U . . .
C33_3 C 0.30421(13) 0.85062(11) 0.06763(9) 0.0253(2) Uani 1 1 d . . . . .
H33_3 H 0.227356 0.901915 0.075737 0.030 Uiso 1 1 calc R U . . .
C34_3 C 0.38816(14) 0.85850(11) -0.00367(9) 0.0259(2) Uani 1 1 d . . . . .
H34_3 H 0.369529 0.915667 -0.044142 0.031 Uiso 1 1 calc R U . . .
C35_3 C 0.49964(14) 0.78250(12) -0.01573(8) 0.0267(2) Uani 1 1 d . . . . .
H35_3 H 0.557405 0.787969 -0.064496 0.032 Uiso 1 1 calc R U . . .
C36_3 C 0.52722(12) 0.69823(11) 0.04336(7) 0.0213(2) Uani 1 1 d . . . . .
H36_3 H 0.603302 0.646112 0.034541 0.026 Uiso 1 1 calc R U . . .
O0_3 O 0.41669(8) 0.38292(7) 0.28718(5) 0.01486(13) Uani 1 1 d . . . . .

loop_
_atom_site_aniso_label
_atom_site_aniso_U_11
_atom_site_aniso_U_22
_atom_site_aniso_U_33
_atom_site_aniso_U_23
_atom_site_aniso_U_13
_atom_site_aniso_U_12
O4_2 0.0308(5) 0.0294(5) 0.0270(5) -0.0125(4) 0.0095(4) -0.0116(4)
C4_2 0.0190(5) 0.0217(5) 0.0233(5) -0.0097(4) 0.0004(4) -0.0090(4)
C4A_2 0.0167(5) 0.0175(4) 0.0281(5) -0.0071(4) -0.0037(4) -0.0053(3)
C6_2 0.0285(7) 0.0191(5) 0.0651(11) -0.0091(6) -0.0161(7) 0.0020(5)
C7_2 0.0376(8) 0.0189(5) 0.0516(10) 0.0031(5) -0.0210(7) -0.0043(5)
C8A_2 0.0182(5) 0.0179(4) 0.0244(5) -0.0026(4) -0.0048(4) -0.0061(4)
C1_2 0.0165(4) 0.0211(5) 0.0199(5) -0.0021(3) -0.0030(3) -0.0074(4)
O1_2 0.0213(4) 0.0292(4) 0.0216(4) 0.0007(3) 0.0022(3) -0.0081(3)
C2_2 0.0130(4) 0.0211(4) 0.0188(4) -0.0015(3) -0.0028(3) -0.0061(3)
C3_2 0.0171(4) 0.0241(5) 0.0158(4) -0.0036(3) -0.0037(3) -0.0079(4)
C8O_2 0.0296(6) 0.0203(5) 0.0327(7) 0.0038(4) -0.0108(5) -0.0090(4)
OA_2 0.0353(11) 0.0295(10) 0.0243(9) 0.0067(7) 0.0006(8) -0.0094(8)
C8H_2 0.0296(6) 0.0203(5) 0.0327(7) 0.0038(4) -0.0108(5) -0.0090(4)
C5H_2 0.0197(5) 0.0213(5) 0.0477(8) -0.0147(5) -0.0035(5) -0.0028(4)
C5O_2 0.0197(5) 0.0213(5) 0.0477(8) -0.0147(5) -0.0035(5) -0.0028(4)
OB_2 0.0187(8) 0.0253(9) 0.0315(10) -0.0068(7) 0.0041(7) -0.0010(6)
Pd_1 0.00966(4) 0.01554(4) 0.01070(4) -0.00148(2) -0.00163(2) -0.00377(2)
C1A_11 0.022(2) 0.0340(18) 0.028(2) -0.0051(15) -0.0012(14) 0.0017(15)
Cl2A_11 0.0195(5) 0.0337(5) 0.0173(4) -0.0074(3) 0.0010(3) 0.0045(3)
Cl1A_11 0.0558(9) 0.0356(5) 0.0459(7) -0.0068(4) -0.0299(6) -0.0004(5)
Cl3A_11 0.0820(14) 0.0392(6) 0.0518(9) -0.0194(5) -0.0308(8) 0.0061(7)
C1B_11 0.025(3) 0.056(5) 0.029(3) -0.004(3) 0.0024(19) -0.013(3)
Cl2B_11 0.0542(15) 0.117(2) 0.0479(14) -0.0130(13) -0.0067(11) 0.0111(14)
Cl1B_11 0.0783(17) 0.0855(14) 0.0700(17) -0.0022(11) -0.0492(14) -0.0220(12)
Cl3B_11 0.0506(8) 0.0471(8) 0.113(2) -0.0220(11) -0.0100(10) -0.0162(6)
C1A_12 0.0322(7) 0.0200(5) 0.0245(6) -0.0038(4) -0.0067(5) -0.0058(5)
Cl1A_12 0.0509(4) 0.02338(18) 0.0504(3) 0.01114(19) -0.0302(3) -0.0177(2)
Cl2A_12 0.0738(4) 0.0587(3) 0.0218(2) 0.00198(19) -0.0065(2) -0.0161(3)
Cl3A_12 0.0313(2) 0.0369(2) 0.0776(4) -0.0203(2) -0.0066(2) 0.00516(17)
C28_3 0.0175(4) 0.0205(4) 0.0151(4) 0.0015(3) -0.0025(3) -0.0069(3)
C27_3 0.0250(5) 0.0215(5) 0.0176(5) 0.0043(4) -0.0057(4) -0.0096(4)
C26_3 0.0340(6) 0.0172(4) 0.0200(5) 0.0036(4) -0.0079(4) -0.0077(4)
C25_3 0.0305(6) 0.0162(4) 0.0175(5) 0.0005(3) -0.0053(4) -0.0032(4)
C24_3 0.0175(4) 0.0164(4) 0.0132(4) 0.0008(3) -0.0049(3) -0.0038(3)
C23_3 0.0141(4) 0.0160(4) 0.0137(4) 0.0008(3) -0.0039(3) -0.0039(3)
P10_3 0.01031(10) 0.01518(10) 0.01163(10) -0.00095(8) -0.00171(7) -0.00372(8)
C17_3 0.0155(4) 0.0184(4) 0.0124(4) -0.0015(3) -0.0004(3) -0.0063(3)
C18_3 0.0188(5) 0.0219(5) 0.0179(5) -0.0047(4) 0.0020(3) -0.0051(4)
C19_3 0.0314(6) 0.0259(5) 0.0210(5) -0.0082(4) 0.0069(4) -0.0074(5)
C20_3 0.0445(8) 0.0282(6) 0.0144(5) -0.0048(4) 0.0032(5) -0.0156(5)
C21_3 0.0373(7) 0.0292(6) 0.0145(5) 0.0011(4) -0.0067(4) -0.0146(5)
C22_3 0.0219(5) 0.0250(5) 0.0150(4) 0.0006(4) -0.0049(4) -0.0074(4)
C11_3 0.0113(4) 0.0174(4) 0.0136(4) -0.0009(3) -0.0023(3) -0.0039(3)
C12_3 0.0157(4) 0.0178(4) 0.0194(5) 0.0003(3) -0.0045(3) -0.0036(3)
C13_3 0.0172(5) 0.0228(5) 0.0215(5) 0.0026(4) -0.0049(4) -0.0009(4)
C14_3 0.0139(4) 0.0329(6) 0.0202(5) 0.0043(4) -0.0054(4) -0.0043(4)
C15_3 0.0148(4) 0.0314(6) 0.0205(5) 0.0024(4) -0.0061(4) -0.0097(4)
C16_3 0.0142(4) 0.0205(4) 0.0165(4) -0.0002(3) -0.0034(3) -0.0068(3)
C48_3 0.0156(4) 0.0203(4) 0.0173(4) -0.0036(3) -0.0012(3) -0.0018(3)
C47_3 0.0182(5) 0.0237(5) 0.0197(5) -0.0049(4) -0.0018(4) 0.0015(4)
C46_3 0.0141(4) 0.0332(6) 0.0176(5) -0.0050(4) -0.0033(3) 0.0022(4)
C45_3 0.0122(4) 0.0359(6) 0.0205(5) -0.0073(4) -0.0027(3) -0.0035(4)
C44_3 0.0135(4) 0.0266(5) 0.0187(5) -0.0059(4) -0.0022(3) -0.0042(4)
C43_3 0.0121(4) 0.0198(4) 0.0119(4) -0.0014(3) -0.0020(3) -0.0020(3)
P30_3 0.01099(10) 0.01615(11) 0.01050(10) -0.00116(8) -0.00162(7) -0.00304(8)
C37_3 0.0119(4) 0.0168(4) 0.0114(4) -0.0011(3) -0.0022(3) -0.0031(3)
C38_3 0.0136(4) 0.0159(4) 0.0118(4) -0.0020(3) -0.0033(3) -0.0024(3)
C39_3 0.0184(5) 0.0181(4) 0.0170(4) -0.0013(3) -0.0048(3) -0.0062(3)
C40_3 0.0180(5) 0.0235(5) 0.0198(5) -0.0022(4) -0.0064(4) -0.0075(4)
C41_3 0.0187(5) 0.0239(5) 0.0170(4) -0.0014(4) -0.0079(3) -0.0054(4)
C42_3 0.0161(4) 0.0209(4) 0.0131(4) -0.0002(3) -0.0049(3) -0.0042(3)
C31_3 0.0151(4) 0.0172(4) 0.0136(4) -0.0001(3) -0.0024(3) -0.0047(3)
C32_3 0.0198(5) 0.0209(5) 0.0202(5) 0.0017(4) -0.0014(4) -0.0009(4)
C33_3 0.0256(6) 0.0205(5) 0.0279(6) 0.0044(4) -0.0066(4) -0.0012(4)
C34_3 0.0303(6) 0.0238(5) 0.0248(6) 0.0084(4) -0.0091(5) -0.0087(5)
C35_3 0.0274(6) 0.0323(6) 0.0193(5) 0.0076(4) -0.0016(4) -0.0090(5)
C36_3 0.0195(5) 0.0264(5) 0.0164(5) 0.0031(4) -0.0002(4) -0.0048(4)
O0_3 0.0158(3) 0.0181(3) 0.0113(3) 0.0003(2) -0.0042(2) -0.0035(3)

loop_
_atom_type_symbol
_atom_type_description
_atom_type_scat_dispersion_real
_atom_type_scat_dispersion_imag
_atom_type_scat_source
C C 0.0020 0.0012 'International Tables Vol C Tables 4.2.6.8 and 6.1.1.4'
P P 0.0809 0.0720 'International Tables Vol C Tables 4.2.6.8 and 6.1.1.4'
O O 0.0077 0.0045 'International Tables Vol C Tables 4.2.6.8 and 6.1.1.4'
Cl Cl 0.1198 0.1216 'International Tables Vol C Tables 4.2.6.8 and 6.1.1.4'
Pd Pd -1.3766 0.7904 'International Tables Vol C Tables 4.2.6.8 and 6.1.1.4'
H H 0.0000 0.0000 'International Tables Vol C Tables 4.2.6.8 and 6.1.1.4'

loop_
_geom_angle_atom_site_label_1
_geom_angle_atom_site_label_2
_geom_angle_atom_site_label_3
_geom_angle
_geom_angle_site_symmetry_1
_geom_angle_site_symmetry_3
_geom_angle_publ_flag
O4_2 C4_2 C3_2 122.32(13) . . ?
O4_2 C4_2 C4A_2 119.88(12) . . ?
C3_2 C4_2 C4A_2 117.80(11) . . ?
C5O_2 C4A_2 C8A_2 119.71(13) . . ?
C5H_2 C4A_2 C8A_2 119.71(13) . . ?
C5O_2 C4A_2 C4_2 119.66(13) . . ?
C5H_2 C4A_2 C4_2 119.66(13) . . ?
C8A_2 C4A_2 C4_2 120.58(11) . . ?
C7_2 C6_2 C5O_2 120.68(14) . . ?
C7_2 C6_2 C5H_2 120.68(14) . . ?
C7_2 C6_2 H6_2 119.7 . . ?
C5H_2 C6_2 H6_2 119.7 . . ?
C6_2 C7_2 C8H_2 120.52(15) . . ?
C6_2 C7_2 C8O_2 120.52(15) . . ?
C6_2 C7_2 H7_2 119.7 . . ?
C8O_2 C7_2 H7_2 119.7 . . ?
C8H_2 C8A_2 C4A_2 119.73(12) . . ?
C8O_2 C8A_2 C4A_2 119.73(12) . . ?
C8H_2 C8A_2 C1_2 119.65(12) . . ?
C8O_2 C8A_2 C1_2 119.65(12) . . ?
C4A_2 C8A_2 C1_2 120.62(11) . . ?
O1_2 C1_2 C2_2 122.02(11) . . ?
O1_2 C1_2 C8A_2 120.29(11) . . ?
C2_2 C1_2 C8A_2 117.70(11) . . ?
C3_2 C2_2 C1_2 121.79(11) . . ?
C3_2 C2_2 Pd_1 70.26(7) . . ?
C1_2 C2_2 Pd_1 102.55(8) . . ?
C3_2 C2_2 H2_2 119.1 . . ?
C1_2 C2_2 H2_2 119.1 . . ?
Pd_1 C2_2 H2_2 97.1 . . ?
C2_2 C3_2 C4_2 120.41(11) . . ?
C2_2 C3_2 Pd_1 71.13(7) . . ?
C4_2 C3_2 Pd_1 101.49(8) . . ?
C2_2 C3_2 H3_2 119.8 . . ?
C4_2 C3_2 H3_2 119.8 . . ?
Pd_1 C3_2 H3_2 97.2 . . ?
OA_2 C8O_2 C8A_2 123.78(17) . . ?
OA_2 C8O_2 C7_2 116.45(17) . . ?
C8A_2 C8O_2 C7_2 119.75(15) . . ?
C8O_2 OA_2 HA_2 109.5 . . ?
C8A_2 C8H_2 C7_2 119.75(15) . . ?
C8A_2 C8H_2 H8H_2 120.1 . . ?
C7_2 C8H_2 H8H_2 120.1 . . ?
C6_2 C5H_2 C4A_2 119.56(15) . . ?
C6_2 C5H_2 H5H_2 120.2 . . ?
C4A_2 C5H_2 H5H_2 120.2 . . ?
OB_2 C5O_2 C6_2 113.49(16) . . ?
OB_2 C5O_2 C4A_2 126.94(18) . . ?
C6_2 C5O_2 C4A_2 119.56(15) . . ?
C5O_2 OB_2 HB_2 109.5 . . ?
C3_2 Pd_1 C2_2 38.61(5) . . ?
C3_2 Pd_1 P10_3 105.95(4) . . ?
C2_2 Pd_1 P10_3 144.27(3) . . ?
C3_2 Pd_1 P30_3 147.82(4) . . ?
C2_2 Pd_1 P30_3 109.77(4) . . ?
P10_3 Pd_1 P30_3 105.94(3) . . ?
Cl3A_11 C1A_11 Cl2A_11 111.5(5) . . ?
Cl3A_11 C1A_11 Cl1A_11 111.3(5) . . ?
Cl2A_11 C1A_11 Cl1A_11 110.9(6) . . ?
Cl3A_11 C1A_11 H1A_11 107.7 . . ?
Cl2A_11 C1A_11 H1A_11 107.6 . . ?
Cl1A_11 C1A_11 H1A_11 107.6 . . ?
Cl3B_11 C1B_11 Cl2B_11 108.1(6) . . ?
Cl3B_11 C1B_11 Cl1B_11 113.1(6) . . ?
Cl2B_11 C1B_11 Cl1B_11 109.5(6) . . ?
Cl3B_11 C1B_11 H1B_11 108.7 . . ?
Cl2B_11 C1B_11 H1B_11 108.7 . . ?
Cl1B_11 C1B_11 H1B_11 108.7 . . ?
Cl3A_12 C1A_12 Cl1A_12 109.94(9) . . ?
Cl3A_12 C1A_12 Cl2A_12 113.03(10) . . ?
Cl1A_12 C1A_12 Cl2A_12 110.16(9) . . ?
Cl3A_12 C1A_12 H1A_12 107.8 . . ?
Cl1A_12 C1A_12 H1A_12 107.8 . . ?
Cl2A_12 C1A_12 H1A_12 107.8 . . ?
Cl1B_12 C1B_12 Cl2B_12 108.8(7) . . ?
Cl1B_12 C1B_12 Cl3B_12 110.1(6) . . ?
Cl2B_12 C1B_12 Cl3B_12 111.4(7) . . ?
Cl1B_12 C1B_12 H1B_12 108.8 . . ?
Cl2B_12 C1B_12 H1B_12 108.8 . . ?
Cl3B_12 C1B_12 H1B_12 108.8 . . ?
C27_3 C28_3 C23_3 121.09(11) . . ?
C27_3 C28_3 H28_3 119.5 . . ?
C23_3 C28_3 H28_3 119.5 . . ?
C26_3 C27_3 C28_3 120.16(11) . . ?
C26_3 C27_3 H27_3 119.9 . . ?
C28_3 C27_3 H27_3 119.9 . . ?
C27_3 C26_3 C25_3 119.95(11) . . ?
C27_3 C26_3 H26_3 120.0 . . ?
C25_3 C26_3 H26_3 120.0 . . ?
C24_3 C25_3 C26_3 119.24(12) . . ?
C24_3 C25_3 H25_3 120.4 . . ?
C26_3 C25_3 H25_3 120.4 . . ?
C25_3 C24_3 O0_3 118.64(10) . . ?
C25_3 C24_3 C23_3 122.22(11) . . ?
O0_3 C24_3 C23_3 119.14(9) . . ?
C24_3 C23_3 C28_3 117.27(10) . . ?
C24_3 C23_3 P10_3 121.24(8) . . ?
C28_3 C23_3 P10_3 121.49(9) . . ?
C11_3 P10_3 C17_3 103.80(6) . . ?
C11_3 P10_3 C23_3 105.25(6) . . ?
C17_3 P10_3 C23_3 100.74(6) . . ?
C11_3 P10_3 Pd_1 110.04(4) . . ?
C17_3 P10_3 Pd_1 113.65(4) . . ?
C23_3 P10_3 Pd_1 121.58(4) . . ?
C18_3 C17_3 C22_3 118.99(11) . . ?
C18_3 C17_3 P10_3 122.95(9) . . ?
C22_3 C17_3 P10_3 118.05(9) . . ?
C17_3 C18_3 C19_3 120.00(12) . . ?
C17_3 C18_3 H18_3 120.0 . . ?
C19_3 C18_3 H18_3 120.0 . . ?
C20_3 C19_3 C18_3 120.48(13) . . ?
C20_3 C19_3 H19_3 119.8 . . ?
C18_3 C19_3 H19_3 119.8 . . ?
C19_3 C20_3 C21_3 119.86(12) . . ?
C19_3 C20_3 H20_3 120.1 . . ?
C21_3 C20_3 H20_3 120.1 . . ?
C20_3 C21_3 C22_3 119.85(13) . . ?
C20_3 C21_3 H21_3 120.1 . . ?
C22_3 C21_3 H21_3 120.1 . . ?
C21_3 C22_3 C17_3 120.81(12) . . ?
C21_3 C22_3 H22_3 119.6 . . ?
C17_3 C22_3 H22_3 119.6 . . ?
C16_3 C11_3 C12_3 119.53(10) . . ?
C16_3 C11_3 P10_3 123.89(8) . . ?
C12_3 C11_3 P10_3 116.58(8) . . ?
C13_3 C12_3 C11_3 120.33(11) . . ?
C13_3 C12_3 H12_3 119.8 . . ?
C11_3 C12_3 H12_3 119.8 . . ?
C12_3 C13_3 C14_3 119.94(11) . . ?
C12_3 C13_3 H13_3 120.0 . . ?
C14_3 C13_3 H13_3 120.0 . . ?
C15_3 C14_3 C13_3 119.97(11) . . ?
C15_3 C14_3 H14_3 120.0 . . ?
C13_3 C14_3 H14_3 120.0 . . ?
C14_3 C15_3 C16_3 120.34(11) . . ?
C14_3 C15_3 H15_3 119.8 . . ?
C16_3 C15_3 H15_3 119.8 . . ?
C11_3 C16_3 C15_3 119.89(11) . . ?
C11_3 C16_3 H16_3 120.1 . . ?
C15_3 C16_3 H16_3 120.1 . . ?
C43_3 C48_3 C47_3 120.22(11) . . ?
C43_3 C48_3 H48_3 119.9 . . ?
C47_3 C48_3 H48_3 119.9 . . ?
C46_3 C47_3 C48_3 120.13(12) . . ?
C46_3 C47_3 H47_3 119.9 . . ?
C48_3 C47_3 H47_3 119.9 . . ?
C45_3 C46_3 C47_3 120.04(11) . . ?
C45_3 C46_3 H46_3 120.0 . . ?
C47_3 C46_3 H46_3 120.0 . . ?
C46_3 C45_3 C44_3 119.95(12) . . ?
C46_3 C45_3 H45_3 120.0 . . ?
C44_3 C45_3 H45_3 120.0 . . ?
C45_3 C44_3 C43_3 120.31(11) . . ?
C45_3 C44_3 H44_3 119.8 . . ?
C43_3 C44_3 H44_3 119.8 . . ?
C48_3 C43_3 C44_3 119.34(10) . . ?
C48_3 C43_3 P30_3 122.77(9) . . ?
C44_3 C43_3 P30_3 117.88(8) . . ?
C43_3 P30_3 C31_3 103.70(6) . . ?
C43_3 P30_3 C37_3 103.83(5) . . ?
C31_3 P30_3 C37_3 101.15(5) . . ?
C43_3 P30_3 Pd_1 114.60(4) . . ?
C31_3 P30_3 Pd_1 113.99(4) . . ?
C37_3 P30_3 Pd_1 117.72(4) . . ?
C38_3 C37_3 C42_3 117.90(10) . . ?
C38_3 C37_3 P30_3 118.07(8) . . ?
C42_3 C37_3 P30_3 123.96(8) . . ?
O0_3 C38_3 C39_3 122.38(10) . . ?
O0_3 C38_3 C37_3 115.78(9) . . ?
C39_3 C38_3 C37_3 121.81(10) . . ?
C40_3 C39_3 C38_3 119.01(10) . . ?
C40_3 C39_3 H39_3 120.5 . . ?
C38_3 C39_3 H39_3 120.5 . . ?
C39_3 C40_3 C41_3 120.55(11) . . ?
C39_3 C40_3 H40_3 119.7 . . ?
C41_3 C40_3 H40_3 119.7 . . ?
C42_3 C41_3 C40_3 119.69(10) . . ?
C42_3 C41_3 H41_3 120.2 . . ?
C40_3 C41_3 H41_3 120.2 . . ?
C41_3 C42_3 C37_3 121.02(10) . . ?
C41_3 C42_3 H42_3 119.5 . . ?
C37_3 C42_3 H42_3 119.5 . . ?
C36_3 C31_3 C32_3 119.14(11) . . ?
C36_3 C31_3 P30_3 123.15(9) . . ?
C32_3 C31_3 P30_3 117.62(9) . . ?
C33_3 C32_3 C31_3 120.53(12) . . ?
C33_3 C32_3 H32_3 119.7 . . ?
C31_3 C32_3 H32_3 119.7 . . ?
C34_3 C33_3 C32_3 120.12(13) . . ?
C34_3 C33_3 H33_3 119.9 . . ?
C32_3 C33_3 H33_3 119.9 . . ?
C33_3 C34_3 C35_3 119.75(12) . . ?
C33_3 C34_3 H34_3 120.1 . . ?
C35_3 C34_3 H34_3 120.1 . . ?
C34_3 C35_3 C36_3 120.35(12) . . ?
C34_3 C35_3 H35_3 119.8 . . ?
C36_3 C35_3 H35_3 119.8 . . ?
C35_3 C36_3 C31_3 120.09(12) . . ?
C35_3 C36_3 H36_3 120.0 . . ?
C31_3 C36_3 H36_3 120.0 . . ?
C38_3 O0_3 C24_3 114.85(9) . . ?

loop_
_geom_bond_atom_site_label_1
_geom_bond_atom_site_label_2
_geom_bond_distance
_geom_bond_site_symmetry_2
_geom_bond_publ_flag
O4_2 C4_2 1.2374(16) . ?
C4_2 C3_2 1.4561(18) . ?
C4_2 C4A_2 1.486(2) . ?
C4A_2 C5O_2 1.4013(19) . ?
C4A_2 C5H_2 1.4013(19) . ?
C4A_2 C8A_2 1.4071(19) . ?
C6_2 C7_2 1.374(3) . ?
C6_2 C5O_2 1.393(3) . ?
C6_2 C5H_2 1.393(3) . ?
C6_2 H6_2 0.9500 . ?
C7_2 C8H_2 1.396(2) . ?
C7_2 C8O_2 1.396(2) . ?
C7_2 H7_2 0.9500 . ?
C8A_2 C8H_2 1.3952(19) . ?
C8A_2 C8O_2 1.3952(19) . ?
C8A_2 C1_2 1.4850(18) . ?
C1_2 O1_2 1.2469(15) . ?
C1_2 C2_2 1.4457(17) . ?
C2_2 C3_2 1.4219(17) . ?
C2_2 Pd_1 2.1563(12) . ?
C2_2 H2_2 0.9500 . ?
C3_2 Pd_1 2.1448(12) . ?
C3_2 H3_2 0.9500 . ?
C8O_2 OA_2 1.235(3) . ?
OA_2 HA_2 0.8400 . ?
C8H_2 H8H_2 0.9500 . ?
C5H_2 H5H_2 0.9500 . ?
C5O_2 OB_2 1.254(3) . ?
OB_2 HB_2 0.8400 . ?
Pd_1 P10_3 2.3131(8) . ?
Pd_1 P30_3 2.3321(6) . ?
C1A_11 Cl3A_11 1.717(9) . ?
C1A_11 Cl2A_11 1.738(8) . ?
C1A_11 Cl1A_11 1.765(9) . ?
C1A_11 H1A_11 1.0000 . ?
C1B_11 Cl3B_11 1.741(9) . ?
C1B_11 Cl2B_11 1.745(9) . ?
C1B_11 Cl1B_11 1.741(9) . ?
C1B_11 H1B_11 1.0000 . ?
C1A_12 Cl3A_12 1.7501(18) . ?
C1A_12 Cl1A_12 1.7534(17) . ?
C1A_12 Cl2A_12 1.7611(17) . ?
C1A_12 H1A_12 1.0000 . ?
C1B_12 Cl1B_12 1.747(9) . ?
C1B_12 Cl2B_12 1.752(9) . ?
C1B_12 Cl3B_12 1.753(9) . ?
C1B_12 H1B_12 1.0000 . ?
C28_3 C27_3 1.3907(17) . ?
C28_3 C23_3 1.4029(16) . ?
C28_3 H28_3 0.9500 . ?
C27_3 C26_3 1.386(2) . ?
C27_3 H27_3 0.9500 . ?
C26_3 C25_3 1.3902(18) . ?
C26_3 H26_3 0.9500 . ?
C25_3 C24_3 1.3881(16) . ?
C25_3 H25_3 0.9500 . ?
C24_3 O0_3 1.3918(14) . ?
C24_3 C23_3 1.3948(16) . ?
C23_3 P10_3 1.8314(11) . ?
P10_3 C11_3 1.8138(12) . ?
P10_3 C17_3 1.8231(12) . ?
C17_3 C18_3 1.3928(17) . ?
C17_3 C22_3 1.3984(17) . ?
C18_3 C19_3 1.3959(18) . ?
C18_3 H18_3 0.9500 . ?
C19_3 C20_3 1.386(2) . ?
C19_3 H19_3 0.9500 . ?
C20_3 C21_3 1.388(2) . ?
C20_3 H20_3 0.9500 . ?
C21_3 C22_3 1.3883(18) . ?
C21_3 H21_3 0.9500 . ?
C22_3 H22_3 0.9500 . ?
C11_3 C16_3 1.3912(15) . ?
C11_3 C12_3 1.3990(16) . ?
C12_3 C13_3 1.3859(17) . ?
C12_3 H12_3 0.9500 . ?
C13_3 C14_3 1.3893(19) . ?
C13_3 H13_3 0.9500 . ?
C14_3 C15_3 1.3876(19) . ?
C14_3 H14_3 0.9500 . ?
C15_3 C16_3 1.3917(17) . ?
C15_3 H15_3 0.9500 . ?
C16_3 H16_3 0.9500 . ?
C48_3 C43_3 1.3913(16) . ?
C48_3 C47_3 1.3916(17) . ?
C48_3 H48_3 0.9500 . ?
C47_3 C46_3 1.3881(19) . ?
C47_3 H47_3 0.9500 . ?
C46_3 C45_3 1.3874(19) . ?
C46_3 H46_3 0.9500 . ?
C45_3 C44_3 1.3904(17) . ?
C45_3 H45_3 0.9500 . ?
C44_3 C43_3 1.3976(16) . ?
C44_3 H44_3 0.9500 . ?
C43_3 P30_3 1.8219(12) . ?
P30_3 C31_3 1.8219(12) . ?
P30_3 C37_3 1.8219(11) . ?
C37_3 C38_3 1.3950(15) . ?
C37_3 C42_3 1.3988(15) . ?
C38_3 O0_3 1.3835(13) . ?
C38_3 C39_3 1.3892(15) . ?
C39_3 C40_3 1.3881(16) . ?
C39_3 H39_3 0.9500 . ?
C40_3 C41_3 1.3891(18) . ?
C40_3 H40_3 0.9500 . ?
C41_3 C42_3 1.3888(16) . ?
C41_3 H41_3 0.9500 . ?
C42_3 H42_3 0.9500 . ?
C31_3 C36_3 1.3942(17) . ?
C31_3 C32_3 1.3951(17) . ?
C32_3 C33_3 1.3905(18) . ?
C32_3 H32_3 0.9500 . ?
C33_3 C34_3 1.386(2) . ?
C33_3 H33_3 0.9500 . ?
C34_3 C35_3 1.389(2) . ?
C34_3 H34_3 0.9500 . ?
C35_3 C36_3 1.3941(18) . ?
C35_3 H35_3 0.9500 . ?
C36_3 H36_3 0.9500 . ?

loop_
_geom_torsion_atom_site_label_1
_geom_torsion_atom_site_label_2
_geom_torsion_atom_site_label_3
_geom_torsion_atom_site_label_4
_geom_torsion
_geom_torsion_site_symmetry_1
_geom_torsion_site_symmetry_2
_geom_torsion_site_symmetry_3
_geom_torsion_site_symmetry_4
_geom_torsion_publ_flag
O4_2 C4_2 C4A_2 C5O_2 -8.44(17) . . . . ?
C3_2 C4_2 C4A_2 C5O_2 171.81(11) . . . . ?
O4_2 C4_2 C4A_2 C5H_2 -8.44(17) . . . . ?
C3_2 C4_2 C4A_2 C5H_2 171.81(11) . . . . ?
O4_2 C4_2 C4A_2 C8A_2 168.91(11) . . . . ?
C3_2 C4_2 C4A_2 C8A_2 -10.83(16) . . . . ?
C5O_2 C6_2 C7_2 C8H_2 1.0(2) . . . . ?
C5H_2 C6_2 C7_2 C8O_2 1.0(2) . . . . ?
C5O_2 C4A_2 C8A_2 C8H_2 1.63(17) . . . . ?
C4_2 C4A_2 C8A_2 C8H_2 -175.73(11) . . . . ?
C5H_2 C4A_2 C8A_2 C8O_2 1.63(17) . . . . ?
C4_2 C4A_2 C8A_2 C8O_2 -175.73(11) . . . . ?
C5O_2 C4A_2 C8A_2 C1_2 -178.85(11) . . . . ?
C5H_2 C4A_2 C8A_2 C1_2 -178.85(11) . . . . ?
C4_2 C4A_2 C8A_2 C1_2 3.80(16) . . . . ?
C8H_2 C8A_2 C1_2 O1_2 4.50(17) . . . . ?
C8O_2 C8A_2 C1_2 O1_2 4.50(17) . . . . ?
C4A_2 C8A_2 C1_2 O1_2 -175.03(11) . . . . ?
C8H_2 C8A_2 C1_2 C2_2 -175.15(11) . . . . ?
C8O_2 C8A_2 C1_2 C2_2 -175.15(11) . . . . ?
C4A_2 C8A_2 C1_2 C2_2 5.32(16) . . . . ?
O1_2 C1_2 C2_2 C3_2 172.88(11) . . . . ?
C8A_2 C1_2 C2_2 C3_2 -7.46(16) . . . . ?
O1_2 C1_2 C2_2 Pd_1 -112.72(11) . . . . ?
C8A_2 C1_2 C2_2 Pd_1 66.93(11) . . . . ?
C1_2 C2_2 C3_2 C4_2 0.33(16) . . . . ?
Pd_1 C2_2 C3_2 C4_2 -92.50(10) . . . . ?
C1_2 C2_2 C3_2 Pd_1 92.83(10) . . . . ?
O4_2 C4_2 C3_2 C2_2 -170.97(11) . . . . ?
C4A_2 C4_2 C3_2 C2_2 8.77(15) . . . . ?
O4_2 C4_2 C3_2 Pd_1 114.30(11) . . . . ?
C4A_2 C4_2 C3_2 Pd_1 -65.96(11) . . . . ?
C4A_2 C8A_2 C8O_2 OA_2 175.66(18) . . . . ?
C1_2 C8A_2 C8O_2 OA_2 -3.9(2) . . . . ?
C4A_2 C8A_2 C8O_2 C7_2 -2.64(19) . . . . ?
C1_2 C8A_2 C8O_2 C7_2 177.82(12) . . . . ?
C6_2 C7_2 C8O_2 OA_2 -177.09(18) . . . . ?
C6_2 C7_2 C8O_2 C8A_2 1.3(2) . . . . ?
C4A_2 C8A_2 C8H_2 C7_2 -2.64(19) . . . . ?
C1_2 C8A_2 C8H_2 C7_2 177.82(12) . . . . ?
C6_2 C7_2 C8H_2 C8A_2 1.3(2) . . . . ?
C7_2 C6_2 C5H_2 C4A_2 -2.0(2) . . . . ?
C8A_2 C4A_2 C5H_2 C6_2 0.70(19) . . . . ?
C4_2 C4A_2 C5H_2 C6_2 178.08(12) . . . . ?
C7_2 C6_2 C5O_2 OB_2 179.01(17) . . . . ?
C7_2 C6_2 C5O_2 C4A_2 -2.0(2) . . . . ?
C8A_2 C4A_2 C5O_2 OB_2 179.49(17) . . . . ?
C4_2 C4A_2 C5O_2 OB_2 -3.1(2) . . . . ?
C8A_2 C4A_2 C5O_2 C6_2 0.70(19) . . . . ?
C4_2 C4A_2 C5O_2 C6_2 178.08(12) . . . . ?
C23_3 C28_3 C27_3 C26_3 1.32(18) . . . . ?
C28_3 C27_3 C26_3 C25_3 -1.51(19) . . . . ?
C27_3 C26_3 C25_3 C24_3 -0.4(2) . . . . ?
C26_3 C25_3 C24_3 O0_3 -176.77(11) . . . . ?
C26_3 C25_3 C24_3 C23_3 2.67(18) . . . . ?
C25_3 C24_3 C23_3 C28_3 -2.82(16) . . . . ?
O0_3 C24_3 C23_3 C28_3 176.62(9) . . . . ?
C25_3 C24_3 C23_3 P10_3 176.30(9) . . . . ?
O0_3 C24_3 C23_3 P10_3 -4.26(14) . . . . ?
C27_3 C28_3 C23_3 C24_3 0.80(16) . . . . ?
C27_3 C28_3 C23_3 P10_3 -178.31(9) . . . . ?
C24_3 C23_3 P10_3 C11_3 93.88(9) . . . . ?
C28_3 C23_3 P10_3 C11_3 -87.03(10) . . . . ?
C24_3 C23_3 P10_3 C17_3 -158.45(9) . . . . ?
C28_3 C23_3 P10_3 C17_3 20.63(10) . . . . ?
C24_3 C23_3 P10_3 Pd_1 -31.88(10) . . . . ?
C28_3 C23_3 P10_3 Pd_1 147.20(8) . . . . ?
C11_3 P10_3 C17_3 C18_3 -3.62(11) . . . . ?
C23_3 P10_3 C17_3 C18_3 -112.43(10) . . . . ?
Pd_1 P10_3 C17_3 C18_3 115.90(9) . . . . ?
C11_3 P10_3 C17_3 C22_3 178.02(9) . . . . ?
C23_3 P10_3 C17_3 C22_3 69.21(10) . . . . ?
Pd_1 P10_3 C17_3 C22_3 -62.46(10) . . . . ?
C22_3 C17_3 C18_3 C19_3 -0.58(17) . . . . ?
P10_3 C17_3 C18_3 C19_3 -178.93(10) . . . . ?
C17_3 C18_3 C19_3 C20_3 -0.27(19) . . . . ?
C18_3 C19_3 C20_3 C21_3 0.7(2) . . . . ?
C19_3 C20_3 C21_3 C22_3 -0.3(2) . . . . ?
C20_3 C21_3 C22_3 C17_3 -0.59(19) . . . . ?
C18_3 C17_3 C22_3 C21_3 1.02(17) . . . . ?
P10_3 C17_3 C22_3 C21_3 179.45(10) . . . . ?
C17_3 P10_3 C11_3 C16_3 -98.42(10) . . . . ?
C23_3 P10_3 C11_3 C16_3 7.00(11) . . . . ?
Pd_1 P10_3 C11_3 C16_3 139.62(9) . . . . ?
C17_3 P10_3 C11_3 C12_3 81.32(10) . . . . ?
C23_3 P10_3 C11_3 C12_3 -173.25(8) . . . . ?
Pd_1 P10_3 C11_3 C12_3 -40.63(9) . . . . ?
C16_3 C11_3 C12_3 C13_3 0.80(17) . . . . ?
P10_3 C11_3 C12_3 C13_3 -178.96(9) . . . . ?
C11_3 C12_3 C13_3 C14_3 -0.69(18) . . . . ?
C12_3 C13_3 C14_3 C15_3 0.16(19) . . . . ?
C13_3 C14_3 C15_3 C16_3 0.26(19) . . . . ?
C12_3 C11_3 C16_3 C15_3 -0.37(17) . . . . ?
P10_3 C11_3 C16_3 C15_3 179.37(9) . . . . ?
C14_3 C15_3 C16_3 C11_3 -0.16(18) . . . . ?
C43_3 C48_3 C47_3 C46_3 -0.31(18) . . . . ?
C48_3 C47_3 C46_3 C45_3 0.38(19) . . . . ?
C47_3 C46_3 C45_3 C44_3 0.2(2) . . . . ?
C46_3 C45_3 C44_3 C43_3 -0.90(19) . . . . ?
C47_3 C48_3 C43_3 C44_3 -0.36(17) . . . . ?
C47_3 C48_3 C43_3 P30_3 179.25(9) . . . . ?
C45_3 C44_3 C43_3 C48_3 0.97(17) . . . . ?
C45_3 C44_3 C43_3 P30_3 -178.66(10) . . . . ?
C48_3 C43_3 P30_3 C31_3 -106.85(10) . . . . ?
C44_3 C43_3 P30_3 C31_3 72.78(10) . . . . ?
C48_3 C43_3 P30_3 C37_3 -1.48(10) . . . . ?
C44_3 C43_3 P30_3 C37_3 178.14(9) . . . . ?
C48_3 C43_3 P30_3 Pd_1 128.27(9) . . . . ?
C44_3 C43_3 P30_3 Pd_1 -52.11(10) . . . . ?
C43_3 P30_3 C37_3 C38_3 80.07(9) . . . . ?
C31_3 P30_3 C37_3 C38_3 -172.65(8) . . . . ?
Pd_1 P30_3 C37_3 C38_3 -47.78(9) . . . . ?
C43_3 P30_3 C37_3 C42_3 -103.20(10) . . . . ?
C31_3 P30_3 C37_3 C42_3 4.08(10) . . . . ?
Pd_1 P30_3 C37_3 C42_3 128.95(9) . . . . ?
C42_3 C37_3 C38_3 O0_3 176.41(9) . . . . ?
P30_3 C37_3 C38_3 O0_3 -6.66(12) . . . . ?
C42_3 C37_3 C38_3 C39_3 -1.67(16) . . . . ?
P30_3 C37_3 C38_3 C39_3 175.25(8) . . . . ?
O0_3 C38_3 C39_3 C40_3 -177.09(10) . . . . ?
C37_3 C38_3 C39_3 C40_3 0.87(17) . . . . ?
C38_3 C39_3 C40_3 C41_3 0.45(18) . . . . ?
C39_3 C40_3 C41_3 C42_3 -0.91(19) . . . . ?
C40_3 C41_3 C42_3 C37_3 0.06(18) . . . . ?
C38_3 C37_3 C42_3 C41_3 1.20(16) . . . . ?
P30_3 C37_3 C42_3 C41_3 -175.53(9) . . . . ?
C43_3 P30_3 C31_3 C36_3 5.90(11) . . . . ?
C37_3 P30_3 C31_3 C36_3 -101.48(11) . . . . ?
Pd_1 P30_3 C31_3 C36_3 131.18(10) . . . . ?
C43_3 P30_3 C31_3 C32_3 -177.68(9) . . . . ?
C37_3 P30_3 C31_3 C32_3 74.94(10) . . . . ?
Pd_1 P30_3 C31_3 C32_3 -52.41(10) . . . . ?
C36_3 C31_3 C32_3 C33_3 1.26(19) . . . . ?
P30_3 C31_3 C32_3 C33_3 -175.30(10) . . . . ?
C31_3 C32_3 C33_3 C34_3 -1.6(2) . . . . ?
C32_3 C33_3 C34_3 C35_3 0.8(2) . . . . ?
C33_3 C34_3 C35_3 C36_3 0.2(2) . . . . ?
C34_3 C35_3 C36_3 C31_3 -0.6(2) . . . . ?
C32_3 C31_3 C36_3 C35_3 -0.18(19) . . . . ?
P30_3 C31_3 C36_3 C35_3 176.18(10) . . . . ?
C39_3 C38_3 O0_3 C24_3 -35.49(14) . . . . ?
C37_3 C38_3 O0_3 C24_3 146.43(10) . . . . ?
C25_3 C24_3 O0_3 C38_3 92.99(12) . . . . ?
C23_3 C24_3 O0_3 C38_3 -86.47(12) . . . . ?
